data_1519135
loop_
_publ_author_name
'Baird, Mark S.'
'Malik, K.M. Abdul'
'Hursthouse, Michael B.'
'Hibbs, Dai E.'
'Lamond, Steven J.'

_publ_section_title
;
 (2R)-[(1S)-2,2-dibromo-1-methylcyclopropyl](hydroxy)ethanenitrile
;
_journal_name_full 'Crystal Structure Report Archive'
_journal_page_first 1036
_journal_year 1994
_chemical_formula_sum 'C6 H7 Br2 N O'
_chemical_formula_weight 268.95
_space_group_IT_number 14
_symmetry_cell_setting monoclinic
_symmetry_space_group_name_Hall '-P 2ybc'
_symmetry_space_group_name_H-M 'P 1 21/c 1'
_atom_sites_solution_hydrogens geom
_atom_sites_solution_primary direct
_atom_sites_solution_secondary difmap
_cell_angle_alpha 90.00
_cell_angle_beta 108.59(2)
_cell_angle_gamma 90.00
_cell_formula_units_Z 4
_cell_length_a 14.447(3)
_cell_length_b 6.624(4)
_cell_length_c 9.490(3)
_cell_measurement_temperature 120(2)
_cell_volume 860.8(6)
_computing_cell_refinement REFINE
_computing_data_collection 'MADNES (Pflugrath & Messerschmidt, 1989)'
_computing_data_reduction 'ABSURD (Karaulov, 1992)'
_computing_publication_material SHELXL97
_computing_structure_refinement 'SHELXL97 (Sheldrick, 2008)'
_computing_structure_solution 'SIR92 (Altomare, Cascarano, Giacovazzo & Guagliardi, 1993)'
_diffrn_ambient_temperature 120(2)
_diffrn_measured_fraction_theta_full 0.875
_diffrn_measured_fraction_theta_max 0.875
_diffrn_measurement_device_type 'Delft instruments FAST area detector'
_diffrn_measurement_method 'Intensity measurements as described by Darr, Drake, Hursthouse & Malik (1993)'
_diffrn_radiation_monochromator graphite
_diffrn_radiation_source 'rotating anode generator'
_diffrn_radiation_type MoK\a
_diffrn_radiation_wavelength 0.71073
_diffrn_reflns_av_R_equivalents 0.0000
_diffrn_reflns_av_sigmaI/netI 0.0824
_diffrn_reflns_limit_h_max 16
_diffrn_reflns_limit_h_min -15
_diffrn_reflns_limit_k_max 7
_diffrn_reflns_limit_k_min 0
_diffrn_reflns_limit_l_max 0
_diffrn_reflns_limit_l_min -11
_diffrn_reflns_number 1323
_diffrn_reflns_theta_full 24.98
_diffrn_reflns_theta_max 24.98
_diffrn_reflns_theta_min 2.98
_exptl_absorpt_coefficient_mu 9.352
_exptl_absorpt_correction_T_max 0.3344
_exptl_absorpt_correction_T_min 0.1658
_exptl_absorpt_correction_type multi-scan
_exptl_absorpt_process_details 'SORTAV (R>h>Blessing, 19965, 1997)'
_exptl_crystal_colour unk
_exptl_crystal_density_diffrn 2.075
_exptl_crystal_density_method 'not measured'
_exptl_crystal_description unk
_exptl_crystal_F_000 512
_exptl_crystal_size_max 0.30
_exptl_crystal_size_mid 0.20
_exptl_crystal_size_min 0.15
_refine_diff_density_max 1.266
_refine_diff_density_min -0.680
_refine_diff_density_rms 0.179
_refine_ls_extinction_method none
_refine_ls_goodness_of_fit_ref 0.763
_refine_ls_hydrogen_treatment constr
_refine_ls_matrix_type full
_refine_ls_number_parameters 93
_refine_ls_number_reflns 1323
_refine_ls_number_restraints 0
_refine_ls_restrained_S_all 0.763
_refine_ls_R_factor_all 0.0532
_refine_ls_R_factor_gt 0.0391
_refine_ls_shift/su_max 0.001
_refine_ls_shift/su_mean 0.000
_refine_ls_structure_factor_coef Fsqd
_refine_ls_weighting_details 'calc w=1/[\s^2^(Fo^2^)+(0.0733P)^2^+0.9498P] where P=(Fo^2^+2Fc^2^)/3'
_refine_ls_weighting_scheme calc
_refine_ls_wR_factor_gt 0.0931
_refine_ls_wR_factor_ref 0.1006
_reflns_number_gt 997
_reflns_number_total 1323
_reflns_threshold_expression >2\s(I)
_cod_data_source_file eCrystal-1036.cif
_cod_data_source_block solution
_cod_depositor_comments
;
Citation :
Baird, Mark S. and Malik, K.M. Abdul and Hursthouse, Michael B. 
and Hibbs, Dai E. and Lamond, Steven J. (1994) 
University of Southampton, Crystal Structure Report Archive. 
(doi:10.5258/ecrystals/1036)

http://ecrystals.chem.soton.ac.uk/1036/
;
_cod_original_sg_symbol_H-M P2(1)/c
_cod_database_code 1519135

loop_
_symmetry_equiv_pos_as_xyz
'x, y, z'
'-x, y+1/2, -z+1/2'
'-x, -y, -z'
'x, -y-1/2, z-1/2'

loop_
_atom_site_label
_atom_site_type_symbol
_atom_site_fract_x
_atom_site_fract_y
_atom_site_fract_z
_atom_site_U_iso_or_equiv
_atom_site_adp_type
_atom_site_occupancy
_atom_site_symmetry_multiplicity
_atom_site_calc_flag
_atom_site_refinement_flags
_atom_site_disorder_assembly
_atom_site_disorder_group
Br1 Br 0.37521(5) 0.14077(10) 0.99598(7) 0.0253(3) Uani 1 1 d . . .
Br2 Br 0.43379(5) 0.56671(11) 1.14879(7) 0.0252(3) Uani 1 1 d . . .
O1 O 0.1343(3) 0.2471(7) 1.0110(4) 0.0263(12) Uani 1 1 d . . .
H1 H 0.0910 0.1581 0.9818 0.040 Uiso 1 1 calc R . .
C7 C 0.0726(5) 0.4109(10) 0.7732(7) 0.0212(15) Uani 1 1 d . . .
C5 C 0.1581(5) 0.3240(10) 0.8887(6) 0.0175(15) Uani 1 1 d . . .
H5 H 0.1852 0.2117 0.8432 0.021 Uiso 1 1 calc R . .
N1 N 0.0072(5) 0.4807(9) 0.6841(6) 0.0285(14) Uani 1 1 d . . .
C2 C 0.2989(5) 0.5260(10) 0.8440(6) 0.0191(15) Uani 1 1 d . . .
H2A H 0.2868 0.4437 0.7529 0.023 Uiso 1 1 calc R . .
H2B H 0.3192 0.6670 0.8355 0.023 Uiso 1 1 calc R . .
C1 C 0.3407(5) 0.4223(10) 0.9910(7) 0.0199(15) Uani 1 1 d . . .
C6 C 0.2024(5) 0.6612(10) 1.0177(7) 0.0250(16) Uani 1 1 d . . .
H6A H 0.1886 0.6119 1.1064 0.037 Uiso 1 1 calc R . .
H6B H 0.1430 0.7207 0.9488 0.037 Uiso 1 1 calc R . .
H6C H 0.2539 0.7637 1.0468 0.037 Uiso 1 1 calc R . .
C3 C 0.2358(5) 0.4861(10) 0.9419(6) 0.0201(16) Uani 1 1 d . . .

loop_
_atom_site_aniso_label
_atom_site_aniso_U_11
_atom_site_aniso_U_22
_atom_site_aniso_U_33
_atom_site_aniso_U_23
_atom_site_aniso_U_13
_atom_site_aniso_U_12
Br1 0.0230(5) 0.0216(4) 0.0295(4) 0.0011(3) 0.0060(3) 0.0047(3)
Br2 0.0191(4) 0.0336(4) 0.0201(4) -0.0049(3) 0.0022(3) -0.0079(3)
O1 0.024(3) 0.033(3) 0.019(2) 0.002(2) 0.0024(19) -0.015(2)
C7 0.029(4) 0.019(4) 0.016(3) -0.007(3) 0.007(3) -0.002(3)
C5 0.019(4) 0.019(4) 0.012(3) -0.001(3) 0.001(3) -0.004(3)
N1 0.025(4) 0.028(3) 0.027(3) -0.006(3) 0.002(3) 0.004(3)
C2 0.027(4) 0.020(4) 0.007(3) 0.009(3) 0.001(3) 0.003(3)
C1 0.021(4) 0.022(4) 0.017(3) -0.003(3) 0.006(3) -0.002(3)
C6 0.016(4) 0.022(4) 0.031(4) -0.006(3) -0.001(3) 0.001(3)
C3 0.030(4) 0.018(4) 0.008(3) 0.002(3) 0.001(3) -0.010(3)

loop_
_atom_type_symbol
_atom_type_description
_atom_type_scat_dispersion_real
_atom_type_scat_dispersion_imag
_atom_type_scat_source
C C 0.0033 0.0016 'International Tables Vol C Tables 4.2.6.8 and 6.1.1.4'
H H 0.0000 0.0000 'International Tables Vol C Tables 4.2.6.8 and 6.1.1.4'
N N 0.0061 0.0033 'International Tables Vol C Tables 4.2.6.8 and 6.1.1.4'
O O 0.0106 0.0060 'International Tables Vol C Tables 4.2.6.8 and 6.1.1.4'
Br Br -0.2901 2.4595 'International Tables Vol C Tables 4.2.6.8 and 6.1.1.4'

loop_
_geom_angle_atom_site_label_1
_geom_angle_atom_site_label_2
_geom_angle_atom_site_label_3
_geom_angle
_geom_angle_site_symmetry_1
_geom_angle_site_symmetry_3
C5 O1 H1 109.5 . .
N1 C7 C5 179.0(7) . .
O1 C5 C7 112.7(6) . .
O1 C5 C3 109.3(5) . .
C7 C5 C3 109.0(5) . .
O1 C5 H5 108.6 . .
C7 C5 H5 108.6 . .
C3 C5 H5 108.6 . .
C1 C2 C3 59.5(4) . .
C1 C2 H2A 117.8 . .
C3 C2 H2A 117.8 . .
C1 C2 H2B 117.8 . .
C3 C2 H2B 117.8 . .
H2A C2 H2B 115.0 . .
C3 C1 C2 60.8(4) . .
C3 C1 Br1 120.6(5) . .
C2 C1 Br1 119.4(4) . .
C3 C1 Br2 119.3(4) . .
C2 C1 Br2 118.2(5) . .
Br1 C1 Br2 110.6(3) . .
C3 C6 H6A 109.5 . .
C3 C6 H6B 109.5 . .
H6A C6 H6B 109.5 . .
C3 C6 H6C 109.5 . .
H6A C6 H6C 109.5 . .
H6B C6 H6C 109.5 . .
C1 C3 C2 59.6(4) . .
C1 C3 C5 118.1(6) . .
C2 C3 C5 116.4(5) . .
C1 C3 C6 120.7(5) . .
C2 C3 C6 120.0(6) . .
C5 C3 C6 112.5(6) . .

loop_
_geom_bond_atom_site_label_1
_geom_bond_atom_site_label_2
_geom_bond_distance
_geom_bond_site_symmetry_2
Br1 C1 1.927(7) .
Br2 C1 1.918(6) .
O1 C5 1.407(7) .
O1 H1 0.8400 .
C7 N1 1.145(8) .
C7 C5 1.481(9) .
C5 C3 1.520(9) .
C5 H5 1.0000 .
C2 C1 1.499(8) .
C2 C3 1.517(9) .
C2 H2A 0.9900 .
C2 H2B 0.9900 .
C1 C3 1.497(9) .
C6 C3 1.523(9) .
C6 H6A 0.9800 .
C6 H6B 0.9800 .
C6 H6C 0.9800 .
